data_4082307
loop_
_publ_author_name
'Cao, Kai'
'Tsang, Brian'
'Liu, Yibo'
'Chelladural, Daniel'
'Power, William P.'
'Wang, Xiaosong'

_publ_section_title
;
 Synthesis, Cyclization, and Migration Insertion Oligomerization of
 CpFe(CO)2(CH2)3PPh2in Solution
;
_journal_issue 2
_journal_name_full Organometallics
_journal_page_first 531
_journal_paper_doi 10.1021/om4010516
_journal_volume 33
_journal_year 2014
_chemical_formula_moiety 'C22 H21 Fe O2 P'
_chemical_formula_sum 'C22 H21 Fe O2 P'
_chemical_formula_weight 404.21
_chemical_name_systematic
; 
 ? 
;
_space_group_IT_number 14
_symmetry_cell_setting monoclinic
_symmetry_space_group_name_Hall '-P 2ybc'
_symmetry_space_group_name_H-M 'P 1 21/c 1'
_atom_sites_solution_hydrogens geom
_atom_sites_solution_primary direct
_atom_sites_solution_secondary difmap
_audit_creation_method SHELXL-97
_cell_angle_alpha 90.00
_cell_angle_beta 110.519(2)
_cell_angle_gamma 90.00
_cell_formula_units_Z 4
_cell_length_a 8.6898(2)
_cell_length_b 24.7491(7)
_cell_length_c 10.1917(3)
_cell_measurement_reflns_used 583
_cell_measurement_temperature 296(2)
_cell_measurement_theta_max 30.0
_cell_measurement_theta_min 1.5
_cell_volume 2052.81(10)
_computing_structure_refinement 'SHELXL-97 (Sheldrick, 2008)'
_computing_structure_solution 'SHELXS-97 (Sheldrick, 2008)'
_diffrn_ambient_temperature 296(2)
_diffrn_measured_fraction_theta_full 1.000
_diffrn_measured_fraction_theta_max 1.000
_diffrn_measurement_device_type 'Bruker kappa APEXII'
_diffrn_measurement_method 'omega and phi scan'
_diffrn_radiation_monochromator graphite
_diffrn_radiation_source 'fine-focus sealed tube'
_diffrn_radiation_type MoK\a
_diffrn_radiation_wavelength 0.71073
_diffrn_reflns_av_R_equivalents 0.0648
_diffrn_reflns_av_sigmaI/netI 0.0473
_diffrn_reflns_limit_h_max 11
_diffrn_reflns_limit_h_min -11
_diffrn_reflns_limit_k_max 32
_diffrn_reflns_limit_k_min -32
_diffrn_reflns_limit_l_max 13
_diffrn_reflns_limit_l_min -13
_diffrn_reflns_number 34800
_diffrn_reflns_theta_full 28.00
_diffrn_reflns_theta_max 28.00
_diffrn_reflns_theta_min 2.29
_diffrn_standards_decay_% 0
_diffrn_standards_interval_time 30
_diffrn_standards_number 3
_exptl_absorpt_coefficient_mu 0.824
_exptl_absorpt_correction_T_max 0.9678
_exptl_absorpt_correction_T_min 0.8525
_exptl_absorpt_correction_type empirical
_exptl_absorpt_process_details 'SADABS BRUKER APEX II'
_exptl_crystal_colour yellow
_exptl_crystal_density_diffrn 1.308
_exptl_crystal_density_method 'not measured'
_exptl_crystal_description Plate
_exptl_crystal_F_000 840
_exptl_crystal_size_max 0.20
_exptl_crystal_size_mid 0.13
_exptl_crystal_size_min 0.04
_refine_diff_density_max 0.334
_refine_diff_density_min -0.182
_refine_diff_density_rms 0.045
_refine_ls_extinction_method none
_refine_ls_goodness_of_fit_ref 1.054
_refine_ls_hydrogen_treatment constr
_refine_ls_matrix_type full
_refine_ls_number_parameters 235
_refine_ls_number_reflns 4972
_refine_ls_number_restraints 0
_refine_ls_restrained_S_all 1.054
_refine_ls_R_factor_all 0.0938
_refine_ls_R_factor_gt 0.0436
_refine_ls_shift/su_max 0.001
_refine_ls_shift/su_mean 0.000
_refine_ls_structure_factor_coef Fsqd
_refine_ls_weighting_details 'calc w=1/[\s^2^(Fo^2^)+(0.0240P)^2^+0.7695P] where P=(Fo^2^+2Fc^2^)/3'
_refine_ls_weighting_scheme calc
_refine_ls_wR_factor_gt 0.0787
_refine_ls_wR_factor_ref 0.0950
_reflns_number_gt 2910
_reflns_number_total 4972
_reflns_threshold_expression >2sigma(I)
_cod_data_source_file om4010516_si_002.cif
_cod_data_source_block fe4_0m
_cod_depositor_comments
;
The following automatic conversions were performed:

'_symmetry_cell_setting' value 'Monoclinic' changed to 'monoclinic'
according to
/usr/data/users/saulius/automatic-downloads/current/ACS/lib/dictionaries/cif_core.dic
dictionary named 'cif_core.dic' version 2.4.2 from 2011-04-26.

Automatic conversion script
Id: cif_fix_values 2281 2013-09-26 08:29:07Z andrius 
;
_cod_original_sg_symbol_H-M P2_1/c
_cod_database_code 4082307

loop_
_symmetry_equiv_pos_as_xyz
'x, y, z'
'-x, y+1/2, -z+1/2'
'-x, -y, -z'
'x, -y-1/2, z-1/2'

loop_
_atom_site_label
_atom_site_type_symbol
_atom_site_fract_x
_atom_site_fract_y
_atom_site_fract_z
_atom_site_U_iso_or_equiv
_atom_site_adp_type
_atom_site_occupancy
_atom_site_symmetry_multiplicity
_atom_site_calc_flag
_atom_site_refinement_flags
Fe1 Fe 0.64304(5) 0.046643(15) 0.34588(4) 0.05565(13) Uani 1 1 d .
P1 P 0.75992(9) 0.27856(3) 0.30181(7) 0.05435(19) Uani 1 1 d .
O1 O 0.8307(3) 0.00493(11) 0.6186(3) 0.1214(10) Uani 1 1 d .
O2 O 0.4045(3) 0.09765(10) 0.4427(2) 0.0970(7) Uani 1 1 d .
C1 C 0.4733(4) 0.00519(15) 0.1769(3) 0.0789(9) Uani 1 1 d .
H1A H 0.3622 -0.0053 0.1709 0.095 Uiso 1 1 calc R
C2 C 0.5138(5) 0.05336(15) 0.1304(3) 0.0805(9) Uani 1 1 d .
H2A H 0.4369 0.0823 0.0845 0.097 Uiso 1 1 calc R
C3 C 0.6774(5) 0.05295(17) 0.1529(4) 0.0917(11) Uani 1 1 d .
H3A H 0.7382 0.0817 0.1262 0.110 Uiso 1 1 calc R
C4 C 0.7445(5) 0.0043(2) 0.2186(4) 0.1071(14) Uani 1 1 d .
H4A H 0.8586 -0.0078 0.2436 0.128 Uiso 1 1 calc R
C5 C 0.6098(5) -0.02584(14) 0.2325(3) 0.0903(10) Uani 1 1 d .
H5A H 0.6145 -0.0625 0.2703 0.108 Uiso 1 1 calc R
C6 C 0.7559(4) 0.02070(12) 0.5091(4) 0.0780(9) Uani 1 1 d .
C7 C 0.4994(4) 0.07682(12) 0.4043(3) 0.0654(7) Uani 1 1 d .
C8 C 0.7838(3) 0.11548(10) 0.4103(3) 0.0614(7) Uani 1 1 d .
H8A H 0.8016 0.1212 0.5087 0.074 Uiso 1 1 calc R
H8B H 0.8903 0.1089 0.4026 0.074 Uiso 1 1 calc R
C9 C 0.7143(3) 0.16727(10) 0.3316(3) 0.0609(7) Uani 1 1 d .
H9A H 0.7140 0.1647 0.2366 0.073 Uiso 1 1 calc R
H9B H 0.6016 0.1719 0.3269 0.073 Uiso 1 1 calc R
C10 C 0.8151(3) 0.21598(10) 0.4032(3) 0.0572(7) Uani 1 1 d .
H10A H 0.9303 0.2084 0.4216 0.069 Uiso 1 1 calc R
H10B H 0.8014 0.2214 0.4928 0.069 Uiso 1 1 calc R
C11 C 0.5536(3) 0.29353(10) 0.3023(3) 0.0530(6) Uani 1 1 d .
C12 C 0.5093(4) 0.29078(14) 0.4194(3) 0.0824(9) Uani 1 1 d .
H12A H 0.5870 0.2806 0.5048 0.099 Uiso 1 1 calc R
C13 C 0.3519(5) 0.30290(17) 0.4119(5) 0.1056(12) Uani 1 1 d .
H13A H 0.3231 0.3003 0.4914 0.127 Uiso 1 1 calc R
C14 C 0.2383(5) 0.31874(15) 0.2874(6) 0.1041(12) Uani 1 1 d .
H14A H 0.1317 0.3268 0.2819 0.125 Uiso 1 1 calc R
C15 C 0.2801(5) 0.32275(15) 0.1725(4) 0.1004(11) Uani 1 1 d .
H15A H 0.2031 0.3345 0.0884 0.120 Uiso 1 1 calc R
C16 C 0.4360(4) 0.30950(13) 0.1789(3) 0.0758(8) Uani 1 1 d .
H16A H 0.4624 0.3114 0.0981 0.091 Uiso 1 1 calc R
C17 C 0.8814(3) 0.32893(11) 0.4270(3) 0.0545(6) Uani 1 1 d .
C18 C 0.9806(4) 0.31794(13) 0.5640(3) 0.0774(9) Uani 1 1 d .
H18A H 0.9841 0.2831 0.5990 0.093 Uiso 1 1 calc R
C19 C 1.0748(4) 0.35831(16) 0.6496(4) 0.0957(11) Uani 1 1 d .
H19A H 1.1402 0.3504 0.7414 0.115 Uiso 1 1 calc R
C20 C 1.0717(4) 0.40918(16) 0.6000(5) 0.0930(11) Uani 1 1 d .
H20A H 1.1345 0.4361 0.6578 0.112 Uiso 1 1 calc R
C21 C 0.9758(5) 0.42098(13) 0.4641(4) 0.0910(10) Uani 1 1 d .
H21A H 0.9747 0.4558 0.4294 0.109 Uiso 1 1 calc R
C22 C 0.8815(4) 0.38110(12) 0.3797(3) 0.0740(8) Uani 1 1 d .
H22A H 0.8160 0.3896 0.2882 0.089 Uiso 1 1 calc R

loop_
_atom_site_aniso_label
_atom_site_aniso_U_11
_atom_site_aniso_U_22
_atom_site_aniso_U_33
_atom_site_aniso_U_23
_atom_site_aniso_U_13
_atom_site_aniso_U_12
Fe1 0.0575(2) 0.0516(2) 0.0542(2) -0.00704(18) 0.01496(17) -0.00253(19)
P1 0.0658(5) 0.0543(4) 0.0464(4) -0.0016(3) 0.0239(3) -0.0055(3)
O1 0.112(2) 0.115(2) 0.0953(18) 0.0406(16) -0.0160(16) -0.0200(16)
O2 0.0989(18) 0.0990(18) 0.1080(18) -0.0314(14) 0.0549(15) -0.0025(14)
C1 0.073(2) 0.084(2) 0.073(2) -0.0304(18) 0.0166(17) -0.015(2)
C2 0.098(3) 0.085(3) 0.0533(17) -0.0135(16) 0.0192(17) 0.006(2)
C3 0.112(3) 0.105(3) 0.076(2) -0.039(2) 0.056(2) -0.034(3)
C4 0.067(2) 0.142(4) 0.106(3) -0.057(3) 0.023(2) 0.024(3)
C5 0.121(3) 0.058(2) 0.087(2) -0.0219(17) 0.030(2) 0.005(2)
C6 0.079(2) 0.0598(19) 0.081(2) 0.0056(17) 0.0096(18) -0.0124(16)
C7 0.074(2) 0.0614(18) 0.0588(16) -0.0135(14) 0.0209(15) -0.0138(16)
C8 0.0665(18) 0.0552(17) 0.0559(15) -0.0028(13) 0.0130(13) -0.0070(14)
C9 0.0685(18) 0.0534(17) 0.0547(15) -0.0029(13) 0.0139(13) -0.0089(14)
C10 0.0604(17) 0.0530(16) 0.0550(14) -0.0028(12) 0.0162(13) -0.0036(13)
C11 0.0597(16) 0.0478(15) 0.0487(13) -0.0012(11) 0.0155(12) -0.0077(13)
C12 0.076(2) 0.112(3) 0.0633(18) 0.0071(17) 0.0285(17) 0.0106(19)
C13 0.092(3) 0.131(4) 0.114(3) 0.006(3) 0.061(3) 0.009(3)
C14 0.064(2) 0.089(3) 0.166(4) 0.007(3) 0.048(3) 0.002(2)
C15 0.069(3) 0.104(3) 0.110(3) 0.013(2) 0.008(2) 0.003(2)
C16 0.076(2) 0.082(2) 0.0623(18) 0.0084(16) 0.0160(16) -0.0043(18)
C17 0.0527(16) 0.0559(17) 0.0621(16) -0.0064(13) 0.0290(14) -0.0079(13)
C18 0.079(2) 0.067(2) 0.076(2) -0.0056(16) 0.0146(17) -0.0190(17)
C19 0.085(2) 0.098(3) 0.088(2) -0.025(2) 0.0093(19) -0.031(2)
C20 0.076(2) 0.084(3) 0.125(3) -0.044(2) 0.043(2) -0.032(2)
C21 0.105(3) 0.055(2) 0.127(3) -0.020(2) 0.058(3) -0.020(2)
C22 0.083(2) 0.058(2) 0.086(2) -0.0053(16) 0.0360(18) -0.0055(17)

loop_
_atom_type_symbol
_atom_type_description
_atom_type_scat_dispersion_real
_atom_type_scat_dispersion_imag
_atom_type_scat_source
C C 0.0033 0.0016 'International Tables Vol C Tables 4.2.6.8 and 6.1.1.4'
H H 0.0000 0.0000 'International Tables Vol C Tables 4.2.6.8 and 6.1.1.4'
O O 0.0106 0.0060 'International Tables Vol C Tables 4.2.6.8 and 6.1.1.4'
P P 0.1023 0.0942 'International Tables Vol C Tables 4.2.6.8 and 6.1.1.4'
Fe Fe 0.3463 0.8444 'International Tables Vol C Tables 4.2.6.8 and 6.1.1.4'

loop_
_geom_angle_atom_site_label_1
_geom_angle_atom_site_label_2
_geom_angle_atom_site_label_3
_geom_angle
C7 Fe1 C6 93.64(14)
C7 Fe1 C8 87.29(12)
C6 Fe1 C8 85.84(12)
C7 Fe1 C4 160.62(14)
C6 Fe1 C4 100.99(17)
C8 Fe1 C4 106.24(16)
C7 Fe1 C2 98.06(13)
C6 Fe1 C2 162.23(14)
C8 Fe1 C2 107.95(13)
C4 Fe1 C2 64.91(14)
C7 Fe1 C3 130.40(17)
C6 Fe1 C3 135.25(18)
C8 Fe1 C3 88.50(12)
C4 Fe1 C3 39.13(14)
C2 Fe1 C3 37.83(13)
C7 Fe1 C5 125.59(15)
C6 Fe1 C5 97.72(15)
C8 Fe1 C5 146.33(14)
C4 Fe1 C5 40.14(14)
C2 Fe1 C5 64.57(14)
C3 Fe1 C5 65.45(14)
C7 Fe1 C1 96.24(13)
C6 Fe1 C1 127.23(15)
C8 Fe1 C1 146.19(13)
C4 Fe1 C1 64.77(13)
C2 Fe1 C1 38.24(12)
C3 Fe1 C1 63.72(13)
C5 Fe1 C1 37.77(12)
C10 P1 C17 102.10(12)
C10 P1 C11 103.42(12)
C17 P1 C11 100.71(11)
C5 C1 C2 110.0(3)
C5 C1 Fe1 71.00(19)
C2 C1 Fe1 70.58(17)
C5 C1 H1A 125.0
C2 C1 H1A 125.0
Fe1 C1 H1A 125.0
C3 C2 C1 108.4(3)
C3 C2 Fe1 71.21(19)
C1 C2 Fe1 71.18(18)
C3 C2 H2A 125.8
C1 C2 H2A 125.8
Fe1 C2 H2A 125.8
C2 C3 C4 108.8(3)
C2 C3 Fe1 70.96(18)
C4 C3 Fe1 70.13(19)
C2 C3 H3A 125.6
C4 C3 H3A 125.6
Fe1 C3 H3A 125.6
C3 C4 C5 106.0(3)
C3 C4 Fe1 70.74(18)
C5 C4 Fe1 70.29(18)
C3 C4 H4A 126.9
C5 C4 H4A 126.9
Fe1 C4 H4A 126.9
C1 C5 C4 106.7(3)
C1 C5 Fe1 71.23(18)
C4 C5 Fe1 69.58(18)
C1 C5 H5A 126.6
C4 C5 H5A 126.6
Fe1 C5 H5A 126.6
O1 C6 Fe1 178.1(3)
O2 C7 Fe1 179.0(3)
C9 C8 Fe1 116.51(17)
C9 C8 H8A 108.2
Fe1 C8 H8A 108.2
C9 C8 H8B 108.2
Fe1 C8 H8B 108.2
H8A C8 H8B 107.3
C10 C9 C8 111.1(2)
C10 C9 H9A 109.4
C8 C9 H9A 109.4
C10 C9 H9B 109.4
C8 C9 H9B 109.4
H9A C9 H9B 108.0
C9 C10 P1 114.06(18)
C9 C10 H10A 108.7
P1 C10 H10A 108.7
C9 C10 H10B 108.7
P1 C10 H10B 108.7
H10A C10 H10B 107.6
C16 C11 C12 117.6(3)
C16 C11 P1 118.1(2)
C12 C11 P1 124.3(2)
C13 C12 C11 121.0(3)
C13 C12 H12A 119.5
C11 C12 H12A 119.5
C14 C13 C12 119.7(3)
C14 C13 H13A 120.1
C12 C13 H13A 120.1
C15 C14 C13 120.2(3)
C15 C14 H14A 119.9
C13 C14 H14A 119.9
C14 C15 C16 120.2(4)
C14 C15 H15A 119.9
C16 C15 H15A 119.9
C11 C16 C15 121.2(3)
C11 C16 H16A 119.4
C15 C16 H16A 119.4
C22 C17 C18 117.4(3)
C22 C17 P1 117.7(2)
C18 C17 P1 124.8(2)
C17 C18 C19 120.9(3)
C17 C18 H18A 119.6
C19 C18 H18A 119.6
C20 C19 C18 120.3(4)
C20 C19 H19A 119.8
C18 C19 H19A 119.8
C19 C20 C21 120.0(3)
C19 C20 H20A 120.0
C21 C20 H20A 120.0
C20 C21 C22 119.7(3)
C20 C21 H21A 120.1
C22 C21 H21A 120.1
C21 C22 C17 121.8(3)
C21 C22 H22A 119.1
C17 C22 H22A 119.1

loop_
_geom_bond_atom_site_label_1
_geom_bond_atom_site_label_2
_geom_bond_distance
Fe1 C7 1.730(3)
Fe1 C6 1.732(3)
Fe1 C8 2.066(3)
Fe1 C4 2.089(3)
Fe1 C2 2.093(3)
Fe1 C3 2.096(3)
Fe1 C5 2.098(3)
Fe1 C1 2.101(3)
P1 C10 1.830(3)
P1 C17 1.831(3)
P1 C11 1.832(3)
O1 C6 1.145(3)
O2 C7 1.151(3)
C1 C5 1.359(4)
C1 C2 1.374(4)
C1 H1A 0.9800
C2 C3 1.358(5)
C2 H2A 0.9800
C3 C4 1.401(5)
C3 H3A 0.9800
C4 C5 1.437(5)
C4 H4A 0.9800
C5 H5A 0.9800
C8 C9 1.520(3)
C8 H8A 0.9700
C8 H8B 0.9700
C9 C10 1.518(3)
C9 H9A 0.9700
C9 H9B 0.9700
C10 H10A 0.9700
C10 H10B 0.9700
C11 C16 1.372(4)
C11 C12 1.377(3)
C12 C13 1.376(4)
C12 H12A 0.9300
C13 C14 1.364(5)
C13 H13A 0.9300
C14 C15 1.346(5)
C14 H14A 0.9300
C15 C16 1.373(4)
C15 H15A 0.9300
C16 H16A 0.9300
C17 C22 1.379(4)
C17 C18 1.387(4)
C18 C19 1.389(4)
C18 H18A 0.9300
C19 C20 1.353(5)
C19 H19A 0.9300
C20 C21 1.374(5)
C20 H20A 0.9300
C21 C22 1.376(4)
C21 H21A 0.9300
C22 H22A 0.9300
